data_7209170
loop_
_publ_author_name
'Liang, Li'
'Yang, Chengfeng'
'Ma, Yingzhao'
'Deng, Hong'

_publ_section_title
;
 In situ hydrothermal syntheses of five new cadmium(ii) coordination
 polymers based on 3-(1H-tetrazol-5-yl)benzoate ligand
;
_journal_issue 2
_journal_name_full CrystEngComm
_journal_page_first 365
_journal_paper_doi 10.1039/c2ce26720a
_journal_volume 15
_journal_year 2013
_chemical_formula_moiety 'C20 H12 Cd N6 O2'
_chemical_formula_sum 'C20 H12 Cd N6 O2'
_chemical_formula_weight 480.77
_chemical_name_systematic
;
?
;
_space_group_IT_number 15
_symmetry_cell_setting monoclinic
_symmetry_space_group_name_Hall '-C 2yc'
_symmetry_space_group_name_H-M 'C 1 2/c 1'
_atom_sites_solution_hydrogens geom
_atom_sites_solution_primary direct
_atom_sites_solution_secondary difmap
_audit_creation_method SHELXL-97
_cell_angle_alpha 90.00
_cell_angle_beta 128.489(2)
_cell_angle_gamma 90.00
_cell_formula_units_Z 8
_cell_length_a 25.919(4)
_cell_length_b 9.9766(16)
_cell_length_c 17.701(3)
_cell_measurement_reflns_used 3216
_cell_measurement_temperature 296(2)
_cell_measurement_theta_max 25.20
_cell_measurement_theta_min 2.01
_cell_volume 3582.7(10)
_computing_cell_refinement 'Apex2 (Bruker, 2005)'
_computing_data_collection 'Apex2 (Bruker, 2005)'
_computing_data_reduction 'Apex2 (Bruker, 2005)'
_computing_molecular_graphics 'SHELXTL 6.12'
_computing_publication_material 'SHELXTL 6.12'
_computing_structure_refinement 'SHELXTL 6.12'
_computing_structure_solution 'SHELXTL 6.12 (Bruker, 2000-2003)'
_diffrn_ambient_temperature 296(2)
_diffrn_measured_fraction_theta_full 0.996
_diffrn_measured_fraction_theta_max 0.996
_diffrn_measurement_device_type 'Bruker AXS SMART APEX CCD diffractometer'
_diffrn_measurement_method '\w scans'
_diffrn_radiation_monochromator graphite
_diffrn_radiation_source 'fine-focus sealed tube'
_diffrn_radiation_type MoK\a
_diffrn_radiation_wavelength 0.71073
_diffrn_reflns_av_R_equivalents 0.0236
_diffrn_reflns_av_sigmaI/netI 0.0284
_diffrn_reflns_limit_h_max 30
_diffrn_reflns_limit_h_min -28
_diffrn_reflns_limit_k_max 11
_diffrn_reflns_limit_k_min -11
_diffrn_reflns_limit_l_max 21
_diffrn_reflns_limit_l_min -21
_diffrn_reflns_number 8754
_diffrn_reflns_theta_full 25.20
_diffrn_reflns_theta_max 25.20
_diffrn_reflns_theta_min 2.01
_diffrn_standards_number 0
_exptl_absorpt_coefficient_mu 1.250
_exptl_absorpt_correction_T_max 0.3086
_exptl_absorpt_correction_T_min 0.2599
_exptl_absorpt_correction_type multi-scan
_exptl_absorpt_process_details 'Apex2 (Bruker, 2005)'
_exptl_crystal_colour colorless
_exptl_crystal_density_diffrn 1.783
_exptl_crystal_density_method 'not measured'
_exptl_crystal_description block
_exptl_crystal_F_000 1904.0
_exptl_crystal_size_max 0.30
_exptl_crystal_size_mid 0.28
_exptl_crystal_size_min 0.25
_refine_diff_density_max 0.496
_refine_diff_density_min -0.415
_refine_diff_density_rms 0.063
_refine_ls_extinction_method none
_refine_ls_goodness_of_fit_ref 1.067
_refine_ls_hydrogen_treatment constr
_refine_ls_matrix_type full
_refine_ls_number_parameters 262
_refine_ls_number_reflns 3216
_refine_ls_number_restraints 0
_refine_ls_restrained_S_all 1.067
_refine_ls_R_factor_all 0.0402
_refine_ls_R_factor_gt 0.0289
_refine_ls_shift/su_max 0.002
_refine_ls_shift/su_mean 0.000
_refine_ls_structure_factor_coef Fsqd
_refine_ls_weighting_details 'calc w=1/[\s^2^(Fo^2^)+(0.0233P)^2^+6.0415P] where P=(Fo^2^+2Fc^2^)/3'
_refine_ls_weighting_scheme calc
_refine_ls_wR_factor_gt 0.0635
_refine_ls_wR_factor_ref 0.0685
_reflns_number_gt 2499
_reflns_number_total 3216
_reflns_threshold_expression >2sigma(I)
_cod_data_source_file c2ce26720a.txt
_cod_data_source_block 3
_cod_depositor_comments
;
The following automatic conversions were performed:

'_symmetry_cell_setting' value 'Monoclinic' changed to 'monoclinic'
according to /home/saulius/struct/CIF-dictionaries/cif_core.dic
dictionary named 'cif_core.dic' version 2.4.2 from 2011-04-26.

Automatic conversion script
Id: cif_fix_values 1891 2012-01-12 08:04:46Z andrius 
;
_cod_original_sg_symbol_H-M 'C 2/c'
_cod_database_code 7209170

loop_
_symmetry_equiv_pos_as_xyz
'x, y, z'
'-x, y, -z+1/2'
'x+1/2, y+1/2, z'
'-x+1/2, y+1/2, -z+1/2'
'-x, -y, -z'
'x, -y, z-1/2'
'-x+1/2, -y+1/2, -z'
'x+1/2, -y+1/2, z-1/2'

loop_
_atom_site_label
_atom_site_type_symbol
_atom_site_fract_x
_atom_site_fract_y
_atom_site_fract_z
_atom_site_U_iso_or_equiv
_atom_site_adp_type
_atom_site_occupancy
_atom_site_symmetry_multiplicity
_atom_site_calc_flag
_atom_site_refinement_flags
C1 C 0.1691(2) 0.6935(5) 0.3808(4) 0.0854(15) Uani 1 1 d .
H1 H 0.1850 0.6114 0.3781 0.103 Uiso 1 1 calc R
C2 C 0.1990(3) 0.8107(7) 0.3827(5) 0.111(2) Uani 1 1 d .
H2 H 0.2340 0.8061 0.3808 0.134 Uiso 1 1 calc R
C3 C 0.1777(3) 0.9293(7) 0.3873(5) 0.112(2) Uani 1 1 d .
H3 H 0.1988 1.0073 0.3909 0.134 Uiso 1 1 calc R
C4 C 0.1241(3) 0.9365(5) 0.3867(3) 0.0764(14) Uani 1 1 d .
C5 C 0.0980(4) 1.0582(6) 0.3905(5) 0.108(2) Uani 1 1 d .
H5 H 0.1178 1.1386 0.3946 0.130 Uiso 1 1 calc R
C6 C 0.0456(3) 1.0604(5) 0.3885(4) 0.105(2) Uani 1 1 d .
H6 H 0.0288 1.1423 0.3891 0.126 Uiso 1 1 calc R
C7 C 0.0152(3) 0.9400(5) 0.3854(3) 0.0762(13) Uani 1 1 d .
C8 C -0.0389(3) 0.9349(6) 0.3849(5) 0.108(2) Uani 1 1 d .
H8 H -0.0580 1.0146 0.3837 0.130 Uiso 1 1 calc R
C9 C -0.0639(3) 0.8188(6) 0.3860(5) 0.1017(19) Uani 1 1 d .
H9 H -0.0997 0.8173 0.3862 0.122 Uiso 1 1 calc R
C10 C -0.0352(2) 0.6991(5) 0.3870(3) 0.0727(13) Uani 1 1 d .
H10 H -0.0521 0.6180 0.3888 0.087 Uiso 1 1 calc R
C11 C 0.03982(19) 0.8158(4) 0.3844(2) 0.0507(9) Uani 1 1 d .
C12 C 0.09574(19) 0.8144(4) 0.3848(2) 0.0508(9) Uani 1 1 d .
C13 C 0.16590(16) 0.4198(3) 0.5765(3) 0.0411(8) Uani 1 1 d .
C14 C 0.22635(15) 0.3787(3) 0.6739(2) 0.0369(7) Uani 1 1 d .
C15 C 0.23977(19) 0.4284(4) 0.7573(3) 0.0543(10) Uani 1 1 d .
H15 H 0.2093 0.4834 0.7535 0.065 Uiso 1 1 calc R
C16 C 0.2981(2) 0.3969(5) 0.8461(3) 0.0635(12) Uani 1 1 d .
H16 H 0.3066 0.4307 0.9018 0.076 Uiso 1 1 calc R
C17 C 0.34406(17) 0.3156(4) 0.8531(2) 0.0497(9) Uani 1 1 d .
H17 H 0.3830 0.2938 0.9134 0.060 Uiso 1 1 calc R
C18 C 0.33193(15) 0.2665(3) 0.7700(2) 0.0360(7) Uani 1 1 d .
C19 C 0.38154(15) 0.1904(3) 0.7736(2) 0.0347(7) Uani 1 1 d .
C20 C 0.27261(14) 0.2976(3) 0.6813(2) 0.0356(7) Uani 1 1 d .
H20 H 0.2637 0.2630 0.6255 0.043 Uiso 1 1 calc R
Cd1 Cd 0.069911(10) 0.50421(2) 0.395414(17) 0.03807(9) Uani 1 1 d .
N1 N 0.11854(16) 0.6951(3) 0.3826(2) 0.0533(8) Uani 1 1 d .
N2 N 0.01487(14) 0.6978(3) 0.3854(2) 0.0483(7) Uani 1 1 d .
N3 N 0.44433(13) 0.1726(3) 0.85092(19) 0.0410(7) Uani 1 1 d .
N4 N 0.47097(13) 0.1054(3) 0.8180(2) 0.0412(7) Uani 1 1 d .
N5 N 0.42593(13) 0.0839(3) 0.7248(2) 0.0456(7) Uani 1 1 d .
N6 N 0.36889(13) 0.1347(3) 0.6948(2) 0.0483(8) Uani 1 1 d .
O1 O 0.16086(14) 0.3858(4) 0.50526(19) 0.0811(10) Uani 1 1 d .
O2 O 0.12273(14) 0.4868(4) 0.5670(2) 0.0846(11) Uani 1 1 d .

loop_
_atom_site_aniso_label
_atom_site_aniso_U_11
_atom_site_aniso_U_22
_atom_site_aniso_U_33
_atom_site_aniso_U_23
_atom_site_aniso_U_13
_atom_site_aniso_U_12
C1 0.093(4) 0.071(3) 0.127(4) -0.028(3) 0.086(4) -0.027(3)
C2 0.141(5) 0.091(5) 0.169(6) -0.032(4) 0.129(5) -0.049(4)
C3 0.158(6) 0.079(4) 0.151(6) -0.005(4) 0.121(5) -0.041(4)
C4 0.118(4) 0.042(3) 0.079(3) 0.004(2) 0.066(3) -0.009(3)
C5 0.167(7) 0.045(3) 0.124(5) 0.017(3) 0.096(5) 0.003(4)
C6 0.147(6) 0.031(3) 0.132(5) 0.017(3) 0.084(5) 0.026(3)
C7 0.088(4) 0.048(3) 0.079(3) 0.007(2) 0.045(3) 0.025(3)
C8 0.103(5) 0.070(4) 0.135(5) -0.006(4) 0.066(4) 0.041(4)
C9 0.073(3) 0.094(5) 0.144(5) -0.021(4) 0.070(4) 0.018(3)
C10 0.057(3) 0.067(3) 0.097(3) -0.018(3) 0.049(3) 0.003(2)
C11 0.058(2) 0.036(2) 0.0371(19) 0.0027(16) 0.0193(18) 0.0105(18)
C12 0.068(3) 0.042(2) 0.040(2) 0.0003(17) 0.033(2) -0.0038(19)
C13 0.0332(18) 0.037(2) 0.052(2) 0.0013(17) 0.0260(17) 0.0029(15)
C14 0.0316(17) 0.0383(19) 0.0447(19) 0.0035(15) 0.0256(15) 0.0041(14)
C15 0.055(2) 0.060(3) 0.058(2) 0.000(2) 0.040(2) 0.014(2)
C16 0.061(3) 0.091(3) 0.045(2) -0.005(2) 0.036(2) 0.013(2)
C17 0.041(2) 0.068(3) 0.0391(19) 0.0034(18) 0.0243(17) 0.0067(18)
C18 0.0313(16) 0.0365(18) 0.0424(18) 0.0039(15) 0.0240(15) 0.0016(14)
C19 0.0303(16) 0.0334(18) 0.0402(18) 0.0056(15) 0.0218(15) 0.0019(14)
C20 0.0319(17) 0.0384(19) 0.0383(18) -0.0004(15) 0.0227(15) -0.0001(14)
Cd1 0.02558(13) 0.03324(14) 0.04437(15) -0.00497(12) 0.01634(11) -0.00015(11)
N1 0.059(2) 0.0443(19) 0.061(2) -0.0096(16) 0.0395(17) -0.0103(16)
N2 0.0389(16) 0.0437(19) 0.0519(18) -0.0073(15) 0.0231(15) 0.0032(14)
N3 0.0315(15) 0.0467(18) 0.0404(15) 0.0038(13) 0.0203(13) 0.0054(13)
N4 0.0308(14) 0.0373(16) 0.0498(17) 0.0029(13) 0.0223(14) 0.0033(12)
N5 0.0309(15) 0.0483(19) 0.0488(17) -0.0070(14) 0.0205(14) 0.0041(13)
N6 0.0298(15) 0.061(2) 0.0457(17) -0.0082(15) 0.0196(14) 0.0074(14)
O1 0.0660(19) 0.114(3) 0.0444(16) 0.0107(17) 0.0251(15) 0.0471(19)
O2 0.0552(18) 0.124(3) 0.0626(18) 0.0085(18) 0.0306(15) 0.0472(18)

loop_
_atom_type_symbol
_atom_type_description
_atom_type_scat_dispersion_real
_atom_type_scat_dispersion_imag
_atom_type_scat_source
C C 0.0033 0.0016 'International Tables Vol C Tables 4.2.6.8 and 6.1.1.4'
H H 0.0000 0.0000 'International Tables Vol C Tables 4.2.6.8 and 6.1.1.4'
N N 0.0061 0.0033 'International Tables Vol C Tables 4.2.6.8 and 6.1.1.4'
O O 0.0106 0.0060 'International Tables Vol C Tables 4.2.6.8 and 6.1.1.4'
Cd Cd -0.8075 1.2024 'International Tables Vol C Tables 4.2.6.8 and 6.1.1.4'

loop_
_geom_angle_atom_site_label_1
_geom_angle_atom_site_label_2
_geom_angle_atom_site_label_3
_geom_angle
_geom_angle_site_symmetry_1
_geom_angle_site_symmetry_3
N1 C1 C2 122.1(5) . .
N1 C1 H1 119.0 . .
C2 C1 H1 119.0 . .
C3 C2 C1 120.2(5) . .
C3 C2 H2 119.9 . .
C1 C2 H2 119.9 . .
C2 C3 C4 120.0(5) . .
C2 C3 H3 120.0 . .
C4 C3 H3 120.0 . .
C3 C4 C5 123.5(5) . .
C3 C4 C12 117.4(5) . .
C5 C4 C12 119.0(5) . .
C6 C5 C4 121.4(6) . .
C6 C5 H5 119.3 . .
C4 C5 H5 119.3 . .
C5 C6 C7 121.3(5) . .
C5 C6 H6 119.4 . .
C7 C6 H6 119.4 . .
C8 C7 C11 115.6(5) . .
C8 C7 C6 124.3(5) . .
C11 C7 C6 120.2(5) . .
C9 C8 C7 121.8(5) . .
C9 C8 H8 119.1 . .
C7 C8 H8 119.1 . .
C8 C9 C10 118.7(5) . .
C8 C9 H9 120.6 . .
C10 C9 H9 120.6 . .
N2 C10 C9 122.1(5) . .
N2 C10 H10 118.9 . .
C9 C10 H10 118.9 . .
N2 C11 C7 123.1(4) . .
N2 C11 C12 118.7(3) . .
C7 C11 C12 118.2(4) . .
N1 C12 C4 122.3(4) . .
N1 C12 C11 117.8(3) . .
C4 C12 C11 119.9(4) . .
O2 C13 O1 120.3(3) . .
O2 C13 C14 121.5(3) . .
O1 C13 C14 118.2(3) . .
C15 C14 C20 118.8(3) . .
C15 C14 C13 121.3(3) . .
C20 C14 C13 119.7(3) . .
C16 C15 C14 120.3(3) . .
C16 C15 H15 119.8 . .
C14 C15 H15 119.8 . .
C15 C16 C17 120.7(3) . .
C15 C16 H16 119.7 . .
C17 C16 H16 119.7 . .
C16 C17 C18 119.8(3) . .
C16 C17 H17 120.1 . .
C18 C17 H17 120.1 . .
C20 C18 C17 118.7(3) . .
C20 C18 C19 119.5(3) . .
C17 C18 C19 121.7(3) . .
N3 C19 N6 111.4(3) . .
N3 C19 C18 126.3(3) . .
N6 C19 C18 122.2(3) . .
C14 C20 C18 121.6(3) . .
C14 C20 H20 119.2 . .
C18 C20 H20 119.2 . .
O1 Cd1 N4 116.57(12) . 8_455
O1 Cd1 N2 139.67(11) . .
N4 Cd1 N2 86.92(10) 8_455 .
O1 Cd1 N5 88.42(10) . 7_556
N4 Cd1 N5 86.86(9) 8_455 7_556
N2 Cd1 N5 127.25(10) . 7_556
O1 Cd1 N1 99.88(13) . .
N4 Cd1 N1 141.99(11) 8_455 .
N2 Cd1 N1 70.47(11) . .
N5 Cd1 N1 83.56(10) 7_556 .
O1 Cd1 O2 53.87(9) . .
N4 Cd1 O2 105.18(11) 8_455 .
N2 Cd1 O2 89.79(10) . .
N5 Cd1 O2 142.06(9) 7_556 .
N1 Cd1 O2 104.87(12) . .
C1 N1 C12 118.0(4) . .
C1 N1 Cd1 125.6(3) . .
C12 N1 Cd1 116.1(2) . .
C10 N2 C11 118.6(4) . .
C10 N2 Cd1 124.7(3) . .
C11 N2 Cd1 116.5(2) . .
N4 N3 C19 104.6(3) . .
N5 N4 N3 109.5(2) . .
N5 N4 Cd1 117.4(2) . 8_556
N3 N4 Cd1 132.1(2) . 8_556
N4 N5 N6 109.8(3) . .
N4 N5 Cd1 133.3(2) . 7_556
N6 N5 Cd1 116.5(2) . 7_556
N5 N6 C19 104.7(3) . .
C13 O1 Cd1 97.3(2) . .
C13 O2 Cd1 88.1(2) . .

loop_
_geom_bond_atom_site_label_1
_geom_bond_atom_site_label_2
_geom_bond_distance
_geom_bond_site_symmetry_2
C1 N1 1.332(5) .
C1 C2 1.392(7) .
C1 H1 0.9300 .
C2 C3 1.329(8) .
C2 H2 0.9300 .
C3 C4 1.384(7) .
C3 H3 0.9300 .
C4 C5 1.412(8) .
C4 C12 1.412(6) .
C5 C6 1.337(9) .
C5 H5 0.9300 .
C6 C7 1.419(8) .
C6 H6 0.9300 .
C7 C8 1.396(8) .
C7 C11 1.400(6) .
C8 C9 1.334(8) .
C8 H8 0.9300 .
C9 C10 1.401(6) .
C9 H9 0.9300 .
C10 N2 1.316(5) .
C10 H10 0.9300 .
C11 N2 1.349(5) .
C11 C12 1.445(6) .
C12 N1 1.341(5) .
C13 O2 1.221(4) .
C13 O1 1.232(4) .
C13 C14 1.494(4) .
C14 C15 1.381(5) .
C14 C20 1.383(4) .
C15 C16 1.377(5) .
C15 H15 0.9300 .
C16 C17 1.381(5) .
C16 H16 0.9300 .
C17 C18 1.389(5) .
C17 H17 0.9300 .
C18 C20 1.385(4) .
C18 C19 1.460(4) .
C19 N3 1.334(4) .
C19 N6 1.338(4) .
C20 H20 0.9300 .
Cd1 O1 2.242(3) .
Cd1 N4 2.297(3) 8_455
Cd1 N2 2.341(3) .
Cd1 N5 2.366(3) 7_556
Cd1 N1 2.371(3) .
Cd1 O2 2.440(3) .
N3 N4 1.329(4) .
N4 N5 1.316(4) .
N4 Cd1 2.297(3) 8_556
N5 N6 1.322(4) .
N5 Cd1 2.366(3) 7_556
